data_7115298
loop_
_publ_author_name
'Rampal Pandey'
'Gabor Mehes'
'Amit Kumar'
'Rakesh Kumar Gupta'
'Chihaya Adachic'
'Daya Shankar Pandey'

_publ_section_title
;
 Structural and mechanistic insights into an Fe3+-triggered quinazoline
 based molecular rotor
;
_journal_name_full Chem.Commun.
_journal_page_first 8032
_journal_paper_doi 10.1039/C4CC01917B
_journal_volume 50
_journal_year 2014
_chemical_formula_moiety 'C20 H16 N4'
_chemical_formula_sum 'C20 H16 N4'
_chemical_formula_weight 312.37
_space_group_IT_number 14
_symmetry_cell_setting monoclinic
_symmetry_Int_Tables_number 14
_symmetry_space_group_name_Hall '-P 2yn'
_symmetry_space_group_name_H-M 'P 1 21/n 1'
_atom_sites_solution_hydrogens geom
_atom_sites_solution_primary direct
_atom_sites_solution_secondary difmap
_audit_creation_method SHELXL-97
_cell_angle_alpha 90.00
_cell_angle_beta 91.863(3)
_cell_angle_gamma 90.00
_cell_formula_units_Z 4
_cell_length_a 6.8611(3)
_cell_length_b 12.8045(6)
_cell_length_c 18.2363(8)
_cell_measurement_temperature 153(2)
_cell_volume 1601.27(12)
_computing_structure_refinement 'SHELXL-97 (Sheldrick, 1997)'
_diffrn_ambient_temperature 153(2)
_diffrn_measured_fraction_theta_full 0.996
_diffrn_measured_fraction_theta_max 0.996
_diffrn_radiation_monochromator graphite
_diffrn_radiation_type MoK\a
_diffrn_radiation_wavelength 0.71073
_diffrn_reflns_av_R_equivalents 0.0634
_diffrn_reflns_av_sigmaI/netI 0.0392
_diffrn_reflns_limit_h_max 9
_diffrn_reflns_limit_h_min -9
_diffrn_reflns_limit_k_max 16
_diffrn_reflns_limit_k_min -17
_diffrn_reflns_limit_l_max 25
_diffrn_reflns_limit_l_min -25
_diffrn_reflns_number 29966
_diffrn_reflns_theta_full 29.19
_diffrn_reflns_theta_max 29.19
_diffrn_reflns_theta_min 2.74
_diffrn_source 'fine-focus sealed tube'
_exptl_absorpt_coefficient_mu 0.080
_exptl_absorpt_correction_type none
_exptl_crystal_density_diffrn 1.296
_exptl_crystal_density_method 'not measured'
_exptl_crystal_F_000 656
_exptl_crystal_size_max 0.22
_exptl_crystal_size_mid 0.18
_exptl_crystal_size_min 0.14
_refine_diff_density_max 0.410
_refine_diff_density_min -0.428
_refine_diff_density_rms 0.036
_refine_ls_extinction_coef 0.0037(19)
_refine_ls_extinction_expression Fc^*^=kFc[1+0.001xFc^2^\l^3^/sin(2\q)]^-1/4^
_refine_ls_extinction_method SHELXL
_refine_ls_goodness_of_fit_ref 1.030
_refine_ls_hydrogen_treatment mixed
_refine_ls_matrix_type full
_refine_ls_number_parameters 219
_refine_ls_number_reflns 4314
_refine_ls_number_restraints 0
_refine_ls_restrained_S_all 1.030
_refine_ls_R_factor_all 0.0855
_refine_ls_R_factor_gt 0.0518
_refine_ls_shift/su_max 0.000
_refine_ls_shift/su_mean 0.000
_refine_ls_structure_factor_coef Fsqd
_refine_ls_weighting_details 'calc w=1/[\s^2^(Fo^2^)+(0.0770P)^2^+0.2047P] where P=(Fo^2^+2Fc^2^)/3'
_refine_ls_weighting_scheme calc
_refine_ls_wR_factor_gt 0.1363
_refine_ls_wR_factor_ref 0.1572
_reflns_number_gt 2809
_reflns_number_total 4314
_reflns_threshold_expression >2sigma(I)
_cod_data_source_file c4cc01917b2.cif
_cod_data_source_block dsrp_5_0m
_cod_original_sg_symbol_H-M 'P 21/n'
_cod_database_code 7115298

loop_
_symmetry_equiv_pos_as_xyz
'x, y, z'
'-x+1/2, y+1/2, -z+1/2'
'-x, -y, -z'
'x-1/2, -y-1/2, z-1/2'

loop_
_atom_site_label
_atom_site_type_symbol
_atom_site_fract_x
_atom_site_fract_y
_atom_site_fract_z
_atom_site_U_iso_or_equiv
_atom_site_adp_type
_atom_site_occupancy
_atom_site_symmetry_multiplicity
_atom_site_calc_flag
_atom_site_refinement_flags
C20 C 0.3328(2) 0.36915(14) 0.02433(9) 0.0541(4) Uani 1 1 d .
H20A H 0.3052 0.4350 0.0011 0.081 Uiso 1 1 calc R
H20B H 0.3776 0.3204 -0.0114 0.081 Uiso 1 1 calc R
H20C H 0.4319 0.3784 0.0621 0.081 Uiso 1 1 calc R
N3 N 0.18840(18) 0.24297(10) 0.11132(6) 0.0418(3) Uani 1 1 d .
N2 N 0.06049(19) 0.41178(10) 0.09916(7) 0.0452(3) Uani 1 1 d .
H21 H 0.1053 0.4744 0.0969 0.054 Uiso 1 1 calc R
N4 N 0.1178(2) 0.14387(10) 0.20907(7) 0.0525(4) Uani 1 1 d .
C13 C 0.0647(2) 0.22385(11) 0.16809(8) 0.0432(4) Uani 1 1 d .
C5 C 0.0066(2) 0.28729(11) -0.00351(7) 0.0388(3) Uani 1 1 d .
C19 C 0.3296(2) 0.16524(12) 0.11440(8) 0.0452(4) Uani 1 1 d .
N1 N -0.0765(2) 0.36226(10) -0.04464(7) 0.0524(4) Uani 1 1 d .
C6 C 0.1479(2) 0.32711(11) 0.05802(8) 0.0400(3) Uani 1 1 d .
C12 C -0.1016(2) 0.29169(13) 0.17753(8) 0.0465(4) Uani 1 1 d .
C7 C -0.0979(2) 0.38832(12) 0.14226(8) 0.0449(4) Uani 1 1 d .
C14 C 0.2828(3) 0.10574(13) 0.17681(9) 0.0508(4) Uani 1 1 d .
C8 C -0.2457(3) 0.46055(15) 0.15521(9) 0.0590(5) Uani 1 1 d .
H8 H -0.2422 0.5263 0.1336 0.071 Uiso 1 1 calc R
C4 C -0.0286(3) 0.18315(13) -0.01692(9) 0.0563(4) Uani 1 1 d .
H4 H 0.0322 0.1322 0.0120 0.068 Uiso 1 1 calc R
C1 C -0.1993(3) 0.33320(15) -0.09952(9) 0.0585(5) Uani 1 1 d .
H1 H -0.2579 0.3853 -0.1281 0.070 Uiso 1 1 calc R
C11 C -0.2574(3) 0.26636(16) 0.22167(10) 0.0623(5) Uani 1 1 d .
H11 H -0.2616 0.2014 0.2443 0.075 Uiso 1 1 calc R
C2 C -0.2437(3) 0.23181(14) -0.11597(9) 0.0573(5) Uani 1 1 d .
H2 H -0.3307 0.2152 -0.1544 0.069 Uiso 1 1 calc R
C15 C 0.3992(3) 0.02152(14) 0.19794(11) 0.0633(5) Uani 1 1 d .
H14 H 0.3724 -0.0170 0.2397 0.076 Uiso 1 1 calc R
C18 C 0.4849(3) 0.13929(15) 0.07173(11) 0.0613(5) Uani 1 1 d .
H17 H 0.5137 0.1775 0.0301 0.074 Uiso 1 1 calc R
C3 C -0.1559(3) 0.15519(14) -0.07412(10) 0.0655(5) Uani 1 1 d .
H3 H -0.1816 0.0852 -0.0840 0.079 Uiso 1 1 calc R
C16 C 0.5534(3) -0.00332(15) 0.15622(13) 0.0718(6) Uani 1 1 d .
H15 H 0.6321 -0.0597 0.1697 0.086 Uiso 1 1 calc R
C9 C -0.3954(3) 0.4350(2) 0.19959(11) 0.0718(6) Uani 1 1 d .
H9 H -0.4921 0.4839 0.2083 0.086 Uiso 1 1 calc R
C17 C 0.5963(3) 0.05366(17) 0.09377(13) 0.0722(6) Uani 1 1 d .
H16 H 0.7018 0.0339 0.0662 0.087 Uiso 1 1 calc R
C10 C -0.4048(3) 0.3374(2) 0.23170(11) 0.0741(6) Uani 1 1 d .
H10 H -0.5103 0.3199 0.2600 0.089 Uiso 1 1 calc R

loop_
_atom_site_aniso_label
_atom_site_aniso_U_11
_atom_site_aniso_U_22
_atom_site_aniso_U_33
_atom_site_aniso_U_23
_atom_site_aniso_U_13
_atom_site_aniso_U_12
C20 0.0510(9) 0.0588(10) 0.0524(9) 0.0125(8) -0.0034(7) -0.0112(8)
N3 0.0491(7) 0.0390(7) 0.0371(6) 0.0044(5) -0.0030(5) -0.0010(5)
N2 0.0582(8) 0.0334(6) 0.0434(7) -0.0027(5) -0.0051(6) -0.0061(6)
N4 0.0678(9) 0.0446(8) 0.0445(7) 0.0072(6) -0.0061(6) -0.0079(7)
C13 0.0545(9) 0.0394(8) 0.0355(7) 0.0016(6) -0.0032(6) -0.0115(7)
C5 0.0440(7) 0.0385(8) 0.0341(7) 0.0006(6) 0.0015(6) -0.0029(6)
C19 0.0495(8) 0.0407(8) 0.0447(8) -0.0005(6) -0.0112(7) 0.0003(6)
N1 0.0660(9) 0.0420(7) 0.0479(8) 0.0045(6) -0.0156(7) -0.0028(6)
C6 0.0474(8) 0.0372(8) 0.0350(7) 0.0032(6) -0.0037(6) -0.0033(6)
C12 0.0523(9) 0.0477(9) 0.0394(8) -0.0077(7) -0.0006(6) -0.0092(7)
C7 0.0515(9) 0.0462(9) 0.0363(7) -0.0091(6) -0.0067(6) -0.0042(7)
C14 0.0650(10) 0.0407(9) 0.0454(8) 0.0033(7) -0.0185(7) -0.0086(7)
C8 0.0672(11) 0.0619(11) 0.0473(9) -0.0132(8) -0.0095(8) 0.0106(9)
C4 0.0731(11) 0.0411(9) 0.0537(10) 0.0000(7) -0.0141(8) -0.0020(8)
C1 0.0687(11) 0.0551(10) 0.0504(9) 0.0053(8) -0.0184(8) -0.0019(8)
C11 0.0666(11) 0.0687(12) 0.0518(10) -0.0085(9) 0.0069(8) -0.0182(9)
C2 0.0657(10) 0.0624(11) 0.0430(9) -0.0048(8) -0.0113(8) -0.0086(8)
C15 0.0750(12) 0.0470(10) 0.0659(11) 0.0081(8) -0.0273(10) -0.0020(9)
C18 0.0639(11) 0.0601(11) 0.0597(11) 0.0024(9) -0.0024(9) 0.0088(9)
C3 0.0885(14) 0.0460(10) 0.0606(11) -0.0079(8) -0.0190(10) -0.0090(9)
C16 0.0762(13) 0.0486(11) 0.0881(14) 0.0013(10) -0.0361(12) 0.0083(9)
C9 0.0630(12) 0.0958(17) 0.0564(11) -0.0243(11) -0.0015(9) 0.0147(11)
C17 0.0621(11) 0.0664(12) 0.0872(15) -0.0105(11) -0.0122(10) 0.0156(9)
C10 0.0576(12) 0.1052(18) 0.0601(12) -0.0225(12) 0.0101(9) -0.0074(11)

loop_
_atom_type_symbol
_atom_type_description
_atom_type_scat_dispersion_real
_atom_type_scat_dispersion_imag
_atom_type_scat_source
C C 0.0033 0.0016 'International Tables Vol C Tables 4.2.6.8 and 6.1.1.4'
H H 0.0000 0.0000 'International Tables Vol C Tables 4.2.6.8 and 6.1.1.4'
N N 0.0061 0.0033 'International Tables Vol C Tables 4.2.6.8 and 6.1.1.4'

loop_
_geom_angle_atom_site_label_1
_geom_angle_atom_site_label_2
_geom_angle_atom_site_label_3
_geom_angle
C13 N3 C19 106.70(12)
C13 N3 C6 121.15(12)
C19 N3 C6 131.91(13)
C7 N2 C6 118.09(12)
C13 N4 C14 104.44(13)
N4 C13 N3 113.52(14)
N4 C13 C12 127.26(14)
N3 C13 C12 119.21(13)
N1 C5 C4 121.85(14)
N1 C5 C6 114.66(12)
C4 C5 C6 123.47(13)
C18 C19 N3 134.43(15)
C18 C19 C14 121.56(15)
N3 C19 C14 104.00(14)
C5 N1 C1 117.83(14)
N2 C6 N3 106.05(11)
N2 C6 C20 107.82(12)
N3 C6 C20 112.49(12)
N2 C6 C5 111.12(12)
N3 C6 C5 109.80(11)
C20 C6 C5 109.51(12)
C7 C12 C11 119.83(16)
C7 C12 C13 116.79(14)
C11 C12 C13 123.34(16)
N2 C7 C12 118.50(14)
N2 C7 C8 122.37(16)
C12 C7 C8 118.98(16)
N4 C14 C15 128.89(17)
N4 C14 C19 111.28(14)
C15 C14 C19 119.83(18)
C9 C8 C7 120.30(19)
C5 C4 C3 119.15(16)
N1 C1 C2 123.97(16)
C10 C11 C12 120.13(19)
C1 C2 C3 117.90(16)
C16 C15 C14 118.48(19)
C19 C18 C17 117.04(18)
C2 C3 C4 119.29(16)
C15 C16 C17 121.58(18)
C8 C9 C10 120.9(2)
C18 C17 C16 121.5(2)
C11 C10 C9 119.77(19)

loop_
_geom_bond_atom_site_label_1
_geom_bond_atom_site_label_2
_geom_bond_distance
C20 C6 1.525(2)
N3 C13 1.3817(19)
N3 C19 1.3890(19)
N3 C6 1.4715(18)
N2 C7 1.394(2)
N2 C6 1.4583(19)
N4 C13 1.3123(19)
N4 C14 1.382(2)
C13 C12 1.449(2)
C5 N1 1.3347(19)
C5 C4 1.376(2)
C5 C6 1.5451(19)
C19 C18 1.380(2)
C19 C14 1.415(2)
N1 C1 1.340(2)
C12 C7 1.395(2)
C12 C11 1.397(2)
C7 C8 1.398(2)
C14 C15 1.389(2)
C8 C9 1.368(3)
C4 C3 1.386(2)
C1 C2 1.365(3)
C11 C10 1.377(3)
C2 C3 1.370(3)
C15 C16 1.361(3)
C18 C17 1.388(3)
C16 C17 1.392(3)
C9 C10 1.382(3)
